data_2312784
loop_
_publ_author_name
'Wang, Yan Juan'
'Zhang, Yao'
'Tang, Yuan Yuan'
'Chen, Xiao Gang'

_publ_section_title
;
 Halogen-substituted benzylamine crown ether inclusion complexes.
;
_journal_coeditor_code JX3091
_journal_issue 'Pt 4'
_journal_name_full 'Acta crystallographica. Section C, Structural chemistry'
_journal_page_first 224
_journal_page_last 229
_journal_paper_doi 10.1107/S2053229625001986
_journal_volume 81
_journal_year 2025
_chemical_formula_iupac 'C7 H9 Cl N +, C2 H6 N O4 S2 -, C12 H24 O6'
_chemical_formula_moiety 'C7 H9 Cl N +, C2 H6 N O4 S2 -, C12 H24 O6'
_chemical_formula_sum 'C21 H39 Cl N2 O10 S2'
_chemical_formula_weight 579.11
_chemical_name_common
;
4-Chlorobenzylaminium di(methanesulfonyl)amidate--18-crown-6 (1/1)
;
_chemical_name_systematic
'4-Chlorobenzylaminium [(methanesulfonylazanidyl)sulfonyl]methane--1,4,7,10,13,16-hexaoxacyclooctadecane (1/1)'
_space_group_crystal_system monoclinic
_space_group_IT_number 14
_space_group_name_Hall '-P 2yn'
_space_group_name_H-M_alt 'P 1 21/n 1'
_atom_sites_solution_hydrogens mixed
_atom_sites_solution_primary dual
_audit_creation_method
;
Olex2 1.3
(compiled 2020.11.12 svn.r5f609507 for OlexSys, GUI svn.r6408)
;
_cell_angle_alpha 90
_cell_angle_beta 110.3050(10)
_cell_angle_gamma 90
_cell_formula_units_Z 4
_cell_length_a 11.19180(10)
_cell_length_b 17.56730(10)
_cell_length_c 14.9449(2)
_cell_measurement_reflns_used 56447
_cell_measurement_temperature 100.00(10)
_cell_measurement_theta_max 72.9580
_cell_measurement_theta_min 2.5010
_cell_volume 2755.72(5)
_computing_cell_refinement
;
CrysAlis PRO (Rigaku OD, 2024)
;
_computing_data_collection
;
CrysAlis PRO (Rigaku OD, 2024)
;
_computing_data_reduction
;
CrysAlis PRO (Rigaku OD, 2024)
;
_computing_molecular_graphics
;
OLEX2 (Dolomanov <i>et al.</i>, 2009)
;
_computing_publication_material
;
OLEX2 (Dolomanov <i>et al.</i>, 2009)
;
_computing_structure_refinement
;
SHELXL2018 (Sheldrick, 2015<i>b</i>)
;
_computing_structure_solution
;
SHELXT (Sheldrick, 2015<i>a</i>)
;
_diffrn_ambient_temperature 100.00(10)
_diffrn_detector 'Hybrid Pixel Array Detector'
_diffrn_detector_area_resol_mean 10.0000
_diffrn_measured_fraction_theta_full 1.000
_diffrn_measured_fraction_theta_max 0.976
_diffrn_measurement_device 'four-circle diffractometer'
_diffrn_measurement_device_type 'Rigaku XtaLAB Synergy-DW diffractometer with a HyPix-Arc 150 detector'
_diffrn_measurement_method '\w scans'
_diffrn_radiation_monochromator mirror
_diffrn_radiation_probe x-ray
_diffrn_radiation_type 'Cu K\a'
_diffrn_radiation_wavelength 1.54184
_diffrn_reflns_av_R_equivalents 0.0621
_diffrn_reflns_av_unetI/netI 0.0197
_diffrn_reflns_limit_h_max 13
_diffrn_reflns_limit_h_min -13
_diffrn_reflns_limit_k_max 21
_diffrn_reflns_limit_k_min -21
_diffrn_reflns_limit_l_max 18
_diffrn_reflns_limit_l_min -18
_diffrn_reflns_number 104269
_diffrn_reflns_theta_full 67.684
_diffrn_reflns_theta_max 73.292
_diffrn_reflns_theta_min 4.035
_diffrn_source 'Rotating-anode X-ray tube'
_exptl_absorpt_coefficient_mu 3.118
_exptl_absorpt_correction_T_max 1.00000
_exptl_absorpt_correction_T_min 0.64832
_exptl_absorpt_correction_type multi-scan
_exptl_absorpt_process_details
;
(CrysAlis PRO; Rigaku OD, 2024)
;
_exptl_crystal_colour 'clear light colourless'
_exptl_crystal_density_diffrn 1.396
_exptl_crystal_description plate
_exptl_crystal_F_000 1232
_exptl_crystal_size_max 0.15
_exptl_crystal_size_mid 0.1
_exptl_crystal_size_min 0.08
_refine_diff_density_max 0.391
_refine_diff_density_min -0.537
_refine_ls_extinction_method none
_refine_ls_goodness_of_fit_ref 1.028
_refine_ls_hydrogen_treatment mixed
_refine_ls_matrix_type full
_refine_ls_number_parameters 339
_refine_ls_number_reflns 5398
_refine_ls_number_restraints 0
_refine_ls_restrained_S_all 1.028
_refine_ls_R_factor_all 0.0383
_refine_ls_R_factor_gt 0.0348
_refine_ls_shift/su_max 0.002
_refine_ls_shift/su_mean 0.000
_refine_ls_structure_factor_coef Fsqd
_refine_ls_weighting_details 'w=1/[\s^2^(Fo^2^)+(0.0538P)^2^+1.4882P] where P=(Fo^2^+2Fc^2^)/3'
_refine_ls_weighting_scheme calc
_refine_ls_wR_factor_gt 0.0953
_refine_ls_wR_factor_ref 0.0978
_reflns_number_gt 4913
_reflns_number_total 5398
_reflns_threshold_expression 'I > 2\s(I)'
_cod_data_source_file jx3091sup1.cif
_cod_data_source_block zy-241018-1-100k2_auto
_cod_depositor_comments 'Adding full bibliography for 2312783--2312786.cif.'
_cod_database_code 2312784
_cod_database_fobs_code 2312784
_shelx_space_group_comment
;
The symmetry employed for this shelxl refinement is uniquely defined
by the following loop, which should always be used as a source of
symmetry information in preference to the above space-group names.
They are only intended as comments.
;
_shelx_estimated_absorpt_t_min 0.652
_shelx_estimated_absorpt_t_max 0.789

loop_
_space_group_symop_operation_xyz
'x, y, z'
'-x+1/2, y+1/2, -z+1/2'
'-x, -y, -z'
'x-1/2, -y-1/2, z-1/2'

loop_
_atom_site_type_symbol
_atom_site_label
_atom_site_fract_x
_atom_site_fract_y
_atom_site_fract_z
_atom_site_U_iso_or_equiv
_atom_site_adp_type
_atom_site_calc_flag
_atom_site_occupancy
_atom_site_disorder_assembly
_atom_site_disorder_group
Cl Cl1 0.36279(4) 0.90388(2) 0.36690(3) 0.03062(12) Uani d 1 . .
N N1 0.28883(13) 0.51899(8) 0.29467(10) 0.0219(3) Uani d 1 . .
H H1C 0.309(2) 0.5294(12) 0.2400(15) 0.037(5) Uiso d 1 . .
H H1D 0.2996(18) 0.4679(12) 0.3068(14) 0.031(5) Uiso d 1 . .
H H1E 0.203(2) 0.5296(13) 0.2775(16) 0.050(7) Uiso d 1 . .
C C13 0.36662(16) 0.56289(9) 0.37954(11) 0.0238(3) Uani d 1 . .
H H13A 0.457102 0.548233 0.395771 0.029 Uiso calc 1 . .
H H13B 0.340434 0.548780 0.434176 0.029 Uiso calc 1 . .
C C14 0.35542(15) 0.64790(9) 0.36631(10) 0.0222(3) Uani d 1 . .
C C15 0.27158(15) 0.68892(9) 0.39791(11) 0.0247(3) Uani d 1 . .
H H15 0.214364 0.662656 0.421418 0.030 Uiso calc 1 . .
C C16 0.27059(16) 0.76793(9) 0.39545(12) 0.0248(3) Uani d 1 . .
H H16 0.213705 0.795951 0.417534 0.030 Uiso calc 1 . .
C C17 0.35390(15) 0.80510(9) 0.36027(11) 0.0229(3) Uani d 1 . .
C C18 0.43545(16) 0.76592(9) 0.32536(12) 0.0256(3) Uani d 1 . .
H H18 0.489991 0.792448 0.299522 0.031 Uiso calc 1 . .
C C19 0.43595(15) 0.68677(9) 0.32888(11) 0.0251(3) Uani d 1 . .
H H19 0.491771 0.658950 0.305517 0.030 Uiso calc 1 . .
S S1 0.15404(4) 0.73225(2) 0.62169(3) 0.02192(11) Uani d 1 . .
S S2 0.26843(4) 0.75480(2) 0.81616(3) 0.02312(11) Uani d 1 . .
O O7 0.24596(13) 0.78287(7) 0.60523(8) 0.0344(3) Uani d 1 . .
O O8 0.11823(11) 0.66741(7) 0.55855(8) 0.0287(3) Uani d 1 . .
O O9 0.21953(11) 0.83191(7) 0.80399(8) 0.0304(3) Uani d 1 . .
O O10 0.26701(12) 0.71604(8) 0.90096(8) 0.0356(3) Uani d 1 . .
N N2 0.19798(13) 0.70049(7) 0.72818(9) 0.0243(3) Uani d 1 . .
C C20 0.01428(19) 0.78483(13) 0.60415(13) 0.0424(5) Uani d 1 . .
H H20A -0.019531 0.802907 0.538057 0.064 Uiso calc 1 . .
H H20B 0.033555 0.828526 0.647611 0.064 Uiso calc 1 . .
H H20C -0.049163 0.752394 0.617005 0.064 Uiso calc 1 . .
C C21 0.42924(16) 0.76054(10) 0.82493(13) 0.0300(4) Uani d 1 . .
H H21A 0.434779 0.784926 0.767516 0.045 Uiso calc 1 . .
H H21B 0.465455 0.709199 0.830975 0.045 Uiso calc 1 . .
H H21C 0.476959 0.790683 0.881158 0.045 Uiso calc 1 . .
O O1 0.39113(13) 0.38572(7) 0.40939(9) 0.0357(3) Uani d 1 . .
O O2 0.14091(13) 0.43014(7) 0.38268(9) 0.0382(3) Uani d 1 . .
O O3 0.02582(11) 0.55118(7) 0.26027(10) 0.0357(3) Uani d 1 . .
O O4 0.12165(13) 0.57848(7) 0.10914(9) 0.0367(3) Uani d 1 . .
O O5 0.38242(13) 0.54813(7) 0.13737(9) 0.0347(3) Uani d 1 . .
O O6 0.48772(12) 0.42765(7) 0.26178(9) 0.0361(3) Uani d 1 . .
C C1 0.3051(2) 0.34049(11) 0.43951(14) 0.0464(6) Uani d 1 . .
H H1A 0.353779 0.308643 0.494805 0.056 Uiso calc 1 . .
H H1B 0.255467 0.306372 0.387060 0.056 Uiso calc 1 . .
C C2 0.2176(2) 0.39177(12) 0.46644(13) 0.0477(6) Uani d 1 . .
H H2A 0.163390 0.361870 0.493628 0.057 Uiso calc 1 . .
H H2B 0.267044 0.428997 0.514894 0.057 Uiso calc 1 . .
C C3 0.0463(2) 0.47772(12) 0.39791(18) 0.0522(6) Uani d 1 . .
H H3A 0.087107 0.522129 0.437512 0.063 Uiso calc 1 . .
H H3B -0.001236 0.448961 0.431754 0.063 Uiso calc 1 . .
C C4 -0.0420(2) 0.50368(12) 0.3039(2) 0.0515(6) Uani d 1 . .
H H4A -0.077632 0.459171 0.262584 0.062 Uiso calc 1 . .
H H4B -0.113506 0.532457 0.312200 0.062 Uiso calc 1 . .
C C5 -0.05072(18) 0.57365(11) 0.16581(17) 0.0485(6) Uani d 1 . .
H H5A -0.126878 0.601531 0.167308 0.058 Uiso calc 1 . .
H H5B -0.079642 0.528061 0.125070 0.058 Uiso calc 1 . .
C C6 0.0261(2) 0.62341(11) 0.12593(15) 0.0461(5) Uani d 1 . .
H H6A -0.029457 0.646708 0.065486 0.055 Uiso calc 1 . .
H H6B 0.066016 0.664770 0.171486 0.055 Uiso calc 1 . .
C C7 0.1939(2) 0.61993(11) 0.06382(14) 0.0475(6) Uani d 1 . .
H H7A 0.238035 0.662989 0.104738 0.057 Uiso calc 1 . .
H H7B 0.136849 0.640737 0.002268 0.057 Uiso calc 1 . .
C C8 0.2890(2) 0.56773(12) 0.04730(13) 0.0464(6) Uani d 1 . .
H H8A 0.246071 0.521160 0.014207 0.056 Uiso calc 1 . .
H H8B 0.330579 0.593030 0.006592 0.056 Uiso calc 1 . .
C C9 0.4785(2) 0.49906(13) 0.12735(17) 0.0500(6) Uani d 1 . .
H H9A 0.529480 0.526529 0.095181 0.060 Uiso calc 1 . .
H H9B 0.438396 0.454495 0.087747 0.060 Uiso calc 1 . .
C C10 0.5625(2) 0.47322(13) 0.22330(18) 0.0488(6) Uani d 1 . .
H H10A 0.634713 0.443285 0.218020 0.059 Uiso calc 1 . .
H H10B 0.597082 0.517612 0.265080 0.059 Uiso calc 1 . .
C C11 0.56069(19) 0.39058(12) 0.34846(15) 0.0452(5) Uani d 1 . .
H H11A 0.599909 0.428869 0.398694 0.054 Uiso calc 1 . .
H H11B 0.629655 0.360206 0.338673 0.054 Uiso calc 1 . .
C C12 0.4746(2) 0.34007(11) 0.37817(14) 0.0449(5) Uani d 1 . .
H H12A 0.424332 0.307812 0.323837 0.054 Uiso calc 1 . .
H H12B 0.525487 0.306331 0.430613 0.054 Uiso calc 1 . .

loop_
_atom_site_aniso_label
_atom_site_aniso_U_11
_atom_site_aniso_U_22
_atom_site_aniso_U_33
_atom_site_aniso_U_12
_atom_site_aniso_U_13
_atom_site_aniso_U_23
Cl1 0.0379(2) 0.0197(2) 0.0308(2) 0.00243(15) 0.00743(17) 0.00270(14)
N1 0.0231(7) 0.0199(7) 0.0226(7) -0.0002(5) 0.0078(6) -0.0010(5)
C13 0.0284(8) 0.0194(8) 0.0197(7) -0.0006(6) 0.0032(6) -0.0013(6)
C14 0.0231(8) 0.0224(8) 0.0180(7) -0.0016(6) 0.0031(6) -0.0017(6)
C15 0.0227(8) 0.0286(8) 0.0233(8) -0.0031(6) 0.0087(6) -0.0006(6)
C16 0.0229(8) 0.0280(8) 0.0239(8) 0.0029(6) 0.0087(7) -0.0021(6)
C17 0.0242(8) 0.0208(8) 0.0204(7) 0.0008(6) 0.0035(6) 0.0009(6)
C18 0.0247(8) 0.0272(8) 0.0275(9) -0.0025(6) 0.0124(7) 0.0007(6)
C19 0.0244(8) 0.0271(8) 0.0262(8) 0.0015(6) 0.0118(6) -0.0027(6)
S1 0.0210(2) 0.0249(2) 0.01969(19) 0.00073(14) 0.00688(15) -0.00203(14)
S2 0.0198(2) 0.0314(2) 0.0182(2) -0.00119(15) 0.00662(15) 0.00047(14)
O7 0.0435(7) 0.0372(7) 0.0250(6) -0.0144(6) 0.0149(6) -0.0016(5)
O8 0.0278(6) 0.0313(6) 0.0273(6) -0.0034(5) 0.0101(5) -0.0091(5)
O9 0.0289(6) 0.0332(6) 0.0277(6) 0.0028(5) 0.0081(5) -0.0067(5)
O10 0.0328(7) 0.0517(8) 0.0218(6) -0.0055(6) 0.0087(5) 0.0079(5)
N2 0.0246(7) 0.0244(7) 0.0239(7) -0.0019(5) 0.0083(5) 0.0013(5)
C20 0.0353(10) 0.0555(12) 0.0269(9) 0.0220(9) -0.0011(8) -0.0086(8)
C21 0.0217(8) 0.0408(10) 0.0263(9) -0.0013(7) 0.0066(7) -0.0004(7)
O1 0.0483(8) 0.0204(6) 0.0304(6) 0.0011(5) 0.0035(6) 0.0013(5)
O2 0.0517(8) 0.0375(7) 0.0341(7) -0.0071(6) 0.0261(6) -0.0004(5)
O3 0.0239(6) 0.0277(6) 0.0565(8) -0.0007(5) 0.0151(6) -0.0048(6)
O4 0.0463(8) 0.0212(6) 0.0325(7) -0.0009(5) 0.0008(6) 0.0048(5)
O5 0.0471(8) 0.0345(7) 0.0277(6) -0.0085(6) 0.0196(6) -0.0043(5)
O6 0.0260(6) 0.0405(7) 0.0405(7) 0.0066(5) 0.0098(5) -0.0054(6)
C1 0.0670(14) 0.0280(9) 0.0307(10) -0.0132(9) -0.0003(9) 0.0092(7)
C2 0.0755(16) 0.0428(11) 0.0254(9) -0.0252(11) 0.0184(10) 0.0010(8)
C3 0.0712(15) 0.0384(11) 0.0745(16) -0.0164(11) 0.0602(14) -0.0136(11)
C4 0.0368(11) 0.0371(11) 0.0959(19) -0.0071(9) 0.0423(12) -0.0122(11)
C5 0.0272(10) 0.0319(10) 0.0687(15) 0.0086(8) -0.0057(9) -0.0124(9)
C6 0.0502(12) 0.0240(9) 0.0435(11) 0.0108(8) -0.0098(9) -0.0007(8)
C7 0.0607(14) 0.0322(10) 0.0332(10) -0.0157(9) -0.0045(9) 0.0121(8)
C8 0.0714(15) 0.0428(11) 0.0218(9) -0.0261(11) 0.0125(9) 0.0002(8)
C9 0.0656(15) 0.0475(12) 0.0581(13) -0.0116(11) 0.0483(12) -0.0148(10)
C10 0.0341(10) 0.0487(12) 0.0748(15) -0.0024(9) 0.0333(11) -0.0186(11)
C11 0.0319(10) 0.0474(11) 0.0422(11) 0.0194(9) -0.0049(8) -0.0145(9)
C12 0.0558(13) 0.0261(9) 0.0339(10) 0.0163(9) -0.0083(9) -0.0040(8)

loop_
_atom_type_symbol
_atom_type_description
_atom_type_scat_dispersion_real
_atom_type_scat_dispersion_imag
_atom_type_scat_source
C C 0.0181 0.0091 'International Tables Vol C Tables 4.2.6.8 and 6.1.1.4'
H H 0.0000 0.0000 'International Tables Vol C Tables 4.2.6.8 and 6.1.1.4'
Cl Cl 0.3639 0.7018 'International Tables Vol C Tables 4.2.6.8 and 6.1.1.4'
N N 0.0311 0.0180 'International Tables Vol C Tables 4.2.6.8 and 6.1.1.4'
O O 0.0492 0.0322 'International Tables Vol C Tables 4.2.6.8 and 6.1.1.4'
S S 0.3331 0.5567 'International Tables Vol C Tables 4.2.6.8 and 6.1.1.4'

loop_
_geom_angle_atom_site_label_1
_geom_angle_atom_site_label_2
_geom_angle_atom_site_label_3
_geom_angle_site_symmetry_1
_geom_angle_site_symmetry_3
_geom_angle
_geom_angle_publ_flag
H1C N1 H1D . . 108.0(17) ?
H1C N1 H1E . . 105.1(19) ?
H1D N1 H1E . . 107.7(19) ?
C13 N1 H1C . . 113.4(13) ?
C13 N1 H1D . . 110.1(12) ?
C13 N1 H1E . . 112.2(14) ?
N1 C13 H13A . . 108.8 ?
N1 C13 H13B . . 108.8 ?
N1 C13 C14 . . 113.97(12) ?
H13A C13 H13B . . 107.7 ?
C14 C13 H13A . . 108.8 ?
C14 C13 H13B . . 108.8 ?
C15 C14 C13 . . 120.34(15) ?
C15 C14 C19 . . 119.30(15) ?
C19 C14 C13 . . 120.18(15) ?
C14 C15 H15 . . 119.7 ?
C16 C15 C14 . . 120.64(15) ?
C16 C15 H15 . . 119.7 ?
C15 C16 H16 . . 120.6 ?
C17 C16 C15 . . 118.81(15) ?
C17 C16 H16 . . 120.6 ?
C16 C17 Cl1 . . 118.84(12) ?
C18 C17 Cl1 . . 119.10(12) ?
C18 C17 C16 . . 121.94(15) ?
C17 C18 H18 . . 120.7 ?
C17 C18 C19 . . 118.56(15) ?
C19 C18 H18 . . 120.7 ?
C14 C19 H19 . . 119.7 ?
C18 C19 C14 . . 120.68(15) ?
C18 C19 H19 . . 119.7 ?
O7 S1 O8 . . 115.28(7) ?
O7 S1 N2 . . 113.22(7) ?
O7 S1 C20 . . 107.51(10) ?
O8 S1 N2 . . 107.20(7) ?
O8 S1 C20 . . 106.65(9) ?
N2 S1 C20 . . 106.45(9) ?
O9 S2 N2 . . 113.51(7) ?
O9 S2 C21 . . 106.71(8) ?
O10 S2 O9 . . 115.63(8) ?
O10 S2 N2 . . 106.79(8) ?
O10 S2 C21 . . 106.50(8) ?
N2 S2 C21 . . 107.20(8) ?
S2 N2 S1 . . 120.45(8) ?
S1 C20 H20A . . 109.5 ?
S1 C20 H20B . . 109.5 ?
S1 C20 H20C . . 109.5 ?
H20A C20 H20B . . 109.5 ?
H20A C20 H20C . . 109.5 ?
H20B C20 H20C . . 109.5 ?
S2 C21 H21A . . 109.5 ?
S2 C21 H21B . . 109.5 ?
S2 C21 H21C . . 109.5 ?
H21A C21 H21B . . 109.5 ?
H21A C21 H21C . . 109.5 ?
H21B C21 H21C . . 109.5 ?
C12 O1 C1 . . 112.20(15) ?
C2 O2 C3 . . 113.11(16) ?
C4 O3 C5 . . 112.37(16) ?
C6 O4 C7 . . 112.78(15) ?
C9 O5 C8 . . 112.21(16) ?
C10 O6 C11 . . 113.20(16) ?
O1 C1 H1A . . 109.9 ?
O1 C1 H1B . . 109.9 ?
O1 C1 C2 . . 109.03(15) ?
H1A C1 H1B . . 108.3 ?
C2 C1 H1A . . 109.9 ?
C2 C1 H1B . . 109.9 ?
O2 C2 C1 . . 107.63(15) ?
O2 C2 H2A . . 110.2 ?
O2 C2 H2B . . 110.2 ?
C1 C2 H2A . . 110.2 ?
C1 C2 H2B . . 110.2 ?
H2A C2 H2B . . 108.5 ?
O2 C3 H3A . . 110.0 ?
O2 C3 H3B . . 110.0 ?
O2 C3 C4 . . 108.43(17) ?
H3A C3 H3B . . 108.4 ?
C4 C3 H3A . . 110.0 ?
C4 C3 H3B . . 110.0 ?
O3 C4 C3 . . 109.11(17) ?
O3 C4 H4A . . 109.9 ?
O3 C4 H4B . . 109.9 ?
C3 C4 H4A . . 109.9 ?
C3 C4 H4B . . 109.9 ?
H4A C4 H4B . . 108.3 ?
O3 C5 H5A . . 109.9 ?
O3 C5 H5B . . 109.9 ?
O3 C5 C6 . . 109.05(15) ?
H5A C5 H5B . . 108.3 ?
C6 C5 H5A . . 109.9 ?
C6 C5 H5B . . 109.9 ?
O4 C6 C5 . . 108.63(15) ?
O4 C6 H6A . . 110.0 ?
O4 C6 H6B . . 110.0 ?
C5 C6 H6A . . 110.0 ?
C5 C6 H6B . . 110.0 ?
H6A C6 H6B . . 108.3 ?
O4 C7 H7A . . 109.9 ?
O4 C7 H7B . . 109.9 ?
O4 C7 C8 . . 108.72(15) ?
H7A C7 H7B . . 108.3 ?
C8 C7 H7A . . 109.9 ?
C8 C7 H7B . . 109.9 ?
O5 C8 C7 . . 108.85(15) ?
O5 C8 H8A . . 109.9 ?
O5 C8 H8B . . 109.9 ?
C7 C8 H8A . . 109.9 ?
C7 C8 H8B . . 109.9 ?
H8A C8 H8B . . 108.3 ?
O5 C9 H9A . . 109.8 ?
O5 C9 H9B . . 109.8 ?
O5 C9 C10 . . 109.32(16) ?
H9A C9 H9B . . 108.3 ?
C10 C9 H9A . . 109.8 ?
C10 C9 H9B . . 109.8 ?
O6 C10 C9 . . 107.40(17) ?
O6 C10 H10A . . 110.2 ?
O6 C10 H10B . . 110.2 ?
C9 C10 H10A . . 110.2 ?
C9 C10 H10B . . 110.2 ?
H10A C10 H10B . . 108.5 ?
O6 C11 H11A . . 110.0 ?
O6 C11 H11B . . 110.0 ?
O6 C11 C12 . . 108.52(15) ?
H11A C11 H11B . . 108.4 ?
C12 C11 H11A . . 110.0 ?
C12 C11 H11B . . 110.0 ?
O1 C12 C11 . . 109.15(15) ?
O1 C12 H12A . . 109.9 ?
O1 C12 H12B . . 109.9 ?
C11 C12 H12A . . 109.9 ?
C11 C12 H12B . . 109.9 ?
H12A C12 H12B . . 108.3 ?

loop_
_geom_bond_atom_site_label_1
_geom_bond_atom_site_label_2
_geom_bond_site_symmetry_2
_geom_bond_distance
_geom_bond_publ_flag
Cl1 C17 . 1.7389(16) ?
N1 H1C . 0.94(2) ?
N1 H1D . 0.92(2) ?
N1 H1E . 0.93(3) ?
N1 C13 . 1.4816(19) ?
C13 H13A . 0.9900 ?
C13 H13B . 0.9900 ?
C13 C14 . 1.506(2) ?
C14 C15 . 1.389(2) ?
C14 C19 . 1.393(2) ?
C15 H15 . 0.9500 ?
C15 C16 . 1.388(2) ?
C16 H16 . 0.9500 ?
C16 C17 . 1.383(2) ?
C17 C18 . 1.382(2) ?
C18 H18 . 0.9500 ?
C18 C19 . 1.391(2) ?
C19 H19 . 0.9500 ?
S1 O7 . 1.4441(13) ?
S1 O8 . 1.4443(12) ?
S1 N2 . 1.5945(13) ?
S1 C20 . 1.7561(18) ?
S2 O9 . 1.4485(12) ?
S2 O10 . 1.4435(12) ?
S2 N2 . 1.5942(14) ?
S2 C21 . 1.7616(18) ?
C20 H20A . 0.9800 ?
C20 H20B . 0.9800 ?
C20 H20C . 0.9800 ?
C21 H21A . 0.9800 ?
C21 H21B . 0.9800 ?
C21 H21C . 0.9800 ?
O1 C1 . 1.436(2) ?
O1 C12 . 1.427(2) ?
O2 C2 . 1.419(2) ?
O2 C3 . 1.428(3) ?
O3 C4 . 1.429(2) ?
O3 C5 . 1.429(3) ?
O4 C6 . 1.420(3) ?
O4 C7 . 1.423(2) ?
O5 C8 . 1.431(2) ?
O5 C9 . 1.426(3) ?
O6 C10 . 1.416(3) ?
O6 C11 . 1.427(2) ?
C1 H1A . 0.9900 ?
C1 H1B . 0.9900 ?
C1 C2 . 1.486(3) ?
C2 H2A . 0.9900 ?
C2 H2B . 0.9900 ?
C3 H3A . 0.9900 ?
C3 H3B . 0.9900 ?
C3 C4 . 1.482(4) ?
C4 H4A . 0.9900 ?
C4 H4B . 0.9900 ?
C5 H5A . 0.9900 ?
C5 H5B . 0.9900 ?
C5 C6 . 1.488(3) ?
C6 H6A . 0.9900 ?
C6 H6B . 0.9900 ?
C7 H7A . 0.9900 ?
C7 H7B . 0.9900 ?
C7 C8 . 1.489(3) ?
C8 H8A . 0.9900 ?
C8 H8B . 0.9900 ?
C9 H9A . 0.9900 ?
C9 H9B . 0.9900 ?
C9 C10 . 1.487(3) ?
C10 H10A . 0.9900 ?
C10 H10B . 0.9900 ?
C11 H11A . 0.9900 ?
C11 H11B . 0.9900 ?
C11 C12 . 1.486(3) ?
C12 H12A . 0.9900 ?
C12 H12B . 0.9900 ?

loop_
_geom_hbond_atom_site_label_D
_geom_hbond_atom_site_label_H
_geom_hbond_atom_site_label_A
_geom_hbond_site_symmetry_A
_geom_hbond_distance_DH
_geom_hbond_distance_HA
_geom_hbond_distance_DA
_geom_hbond_angle_DHA
_geom_hbond_publ_flag
N1 H1C O5 . 0.94(2) 2.00(2) 2.9316(19) 170.2(18) yes
N1 H1D O1 . 0.92(2) 2.10(2) 2.8930(18) 144.8(17) yes
N1 H1E O3 . 0.93(3) 1.94(3) 2.8633(19) 172(2) yes

loop_
_geom_torsion_atom_site_label_1
_geom_torsion_atom_site_label_2
_geom_torsion_atom_site_label_3
_geom_torsion_atom_site_label_4
_geom_torsion_site_symmetry_1
_geom_torsion_site_symmetry_2
_geom_torsion_site_symmetry_3
_geom_torsion_site_symmetry_4
_geom_torsion
_geom_torsion_publ_flag
Cl1 C17 C18 C19 . . . . 173.93(12) ?
N1 C13 C14 C15 . . . . 96.57(17) ?
N1 C13 C14 C19 . . . . -88.32(18) ?
C13 C14 C15 C16 . . . . 172.95(14) ?
C13 C14 C19 C18 . . . . -173.40(14) ?
C14 C15 C16 C17 . . . . 0.5(2) ?
C15 C14 C19 C18 . . . . 1.8(2) ?
C15 C16 C17 Cl1 . . . . -174.36(12) ?
C15 C16 C17 C18 . . . . 1.7(2) ?
C16 C17 C18 C19 . . . . -2.1(2) ?
C17 C18 C19 C14 . . . . 0.4(2) ?
C19 C14 C15 C16 . . . . -2.2(2) ?
O7 S1 N2 S2 . . . . 40.15(12) ?
O8 S1 N2 S2 . . . . 168.41(9) ?
O9 S2 N2 S1 . . . . 37.53(12) ?
O10 S2 N2 S1 . . . . 166.14(9) ?
C20 S1 N2 S2 . . . . -77.76(12) ?
C21 S2 N2 S1 . . . . -80.04(11) ?
O1 C1 C2 O2 . . . . 65.59(19) ?
O2 C3 C4 O3 . . . . -65.2(2) ?
O3 C5 C6 O4 . . . . 69.52(19) ?
O4 C7 C8 O5 . . . . -68.78(19) ?
O5 C9 C10 O6 . . . . 65.5(2) ?
O6 C11 C12 O1 . . . . -70.62(18) ?
C1 O1 C12 C11 . . . . -179.85(14) ?
C2 O2 C3 C4 . . . . -169.96(16) ?
C3 O2 C2 C1 . . . . 176.04(16) ?
C4 O3 C5 C6 . . . . 179.41(16) ?
C5 O3 C4 C3 . . . . 175.38(16) ?
C6 O4 C7 C8 . . . . -178.67(15) ?
C7 O4 C6 C5 . . . . 175.34(15) ?
C8 O5 C9 C10 . . . . -172.90(16) ?
C9 O5 C8 C7 . . . . -179.00(15) ?
C10 O6 C11 C12 . . . . -175.72(15) ?
C11 O6 C10 C9 . . . . 172.00(15) ?
C12 O1 C1 C2 . . . . -177.32(15) ?
